data_4106371
loop_
_publ_author_name
'Jes\'us M. Fern\'andez-Hern\'andez'
'Cheng-Han Yang'
'Juan I. Beltr\'an'
'Vincent Lemaur'
'Federico Polo'
'Roland Fr\"ohlich'
'J\^er\^ome Cornil'
'Luisa De Cola'

_publ_section_title
;
 Control of the Mutual Arrangement of Cyclometalated Ligands in Cationic
 Iridium(III) Complexes. Synthesis, Spectroscopy, and Electroluminescence
 of the Different Isomers
;
_journal_name_full 'Journal of the American Chemical Society'
_journal_page_first 10543
_journal_page_last 10558
_journal_paper_doi 10.1021/ja201691b
_journal_volume 133
_journal_year 2011
_chemical_formula_sum 'C36 H29 Cl F4 Ir N9'
_chemical_formula_weight 891.33
_chemical_name_systematic
; 
 ? 
;
_space_group_IT_number 2
_symmetry_cell_setting triclinic
_symmetry_space_group_name_Hall '-P 1'
_symmetry_space_group_name_H-M 'P -1'
_atom_sites_solution_hydrogens geom
_atom_sites_solution_primary direct
_atom_sites_solution_secondary difmap
_audit_creation_method SHELXL-97
_cell_angle_alpha 84.336(2)
_cell_angle_beta 84.360(1)
_cell_angle_gamma 89.064(3)
_cell_formula_units_Z 2
_cell_length_a 11.0372(3)
_cell_length_b 12.6438(4)
_cell_length_c 12.8273(5)
_cell_measurement_reflns_used 3971
_cell_measurement_temperature 223(2)
_cell_measurement_theta_max 27.88
_cell_measurement_theta_min 4.08
_cell_volume 1772.67(10)
_computing_cell_refinement 'Collect (Nonius B.V., 1998)'
_computing_data_collection 'collect (Nonius B.V., 1998)'
_computing_data_reduction 'Denzo-SMN (Otwinowski & Minor, 1997)'
_computing_publication_material 'SHELXL-97 (Sheldrick, 1997)'
_computing_structure_refinement 'SHELXL-97 (Sheldrick, 1997)'
_computing_structure_solution 'SHELXS-97 (Sheldrick, 1990)'
_diffrn_ambient_temperature 223(2)
_diffrn_measured_fraction_theta_full 0.937
_diffrn_measured_fraction_theta_max 0.937
_diffrn_measurement_device_type 'Nonius KappaCCD APEXII'
_diffrn_measurement_method '\w and \f scans'
_diffrn_radiation_monochromator 'Montel mirror'
_diffrn_radiation_source 'rotating anode Nonius FR591'
_diffrn_radiation_type MoK\a
_diffrn_radiation_wavelength 0.71073
_diffrn_reflns_av_R_equivalents 0.056
_diffrn_reflns_av_sigmaI/netI 0.0404
_diffrn_reflns_limit_h_max 13
_diffrn_reflns_limit_h_min -12
_diffrn_reflns_limit_k_max 15
_diffrn_reflns_limit_k_min -15
_diffrn_reflns_limit_l_max 15
_diffrn_reflns_limit_l_min -15
_diffrn_reflns_number 14526
_diffrn_reflns_theta_full 26.30
_diffrn_reflns_theta_max 26.30
_diffrn_reflns_theta_min 4.15
_exptl_absorpt_coefficient_mu 3.903
_exptl_absorpt_correction_T_max 0.6963
_exptl_absorpt_correction_T_min 0.3043
_exptl_absorpt_correction_type multi-scan
_exptl_absorpt_process_details 'Denzo (Otwinowski, Borek, Majewski & Minor, 2003)'
_exptl_crystal_colour colourless
_exptl_crystal_density_diffrn 1.670
_exptl_crystal_description column
_exptl_crystal_F_000 876
_exptl_crystal_size_max 0.40
_exptl_crystal_size_mid 0.18
_exptl_crystal_size_min 0.10
_refine_diff_density_max 5.140
_refine_diff_density_min -2.267
_refine_diff_density_rms 0.288
_refine_ls_extinction_method none
_refine_ls_goodness_of_fit_ref 1.084
_refine_ls_hydrogen_treatment constr
_refine_ls_matrix_type full
_refine_ls_number_parameters 463
_refine_ls_number_reflns 6719
_refine_ls_number_restraints 108
_refine_ls_restrained_S_all 1.084
_refine_ls_R_factor_all 0.0920
_refine_ls_R_factor_gt 0.0876
_refine_ls_shift/su_max 0.001
_refine_ls_shift/su_mean 0.000
_refine_ls_structure_factor_coef Fsqd
_refine_ls_weighting_details 'calc w=1/[\s^2^(Fo^2^)+(0.1558P)^2^+34.4550P] where P=(Fo^2^+2Fc^2^)/3'
_refine_ls_weighting_scheme calc
_refine_ls_wR_factor_gt 0.2568
_refine_ls_wR_factor_ref 0.2625
_reflns_number_gt 6276
_reflns_number_total 6719
_reflns_threshold_expression >2sigma(I)
_cod_data_source_file ja201691b_si_002.cif
_cod_data_source_block fro5218
_cod_database_code 4106371

loop_
_symmetry_equiv_pos_as_xyz
'x, y, z'
'-x, -y, -z'

loop_
_atom_site_label
_atom_site_type_symbol
_atom_site_fract_x
_atom_site_fract_y
_atom_site_fract_z
_atom_site_U_iso_or_equiv
_atom_site_adp_type
_atom_site_occupancy
_atom_site_symmetry_multiplicity
_atom_site_calc_flag
_atom_site_refinement_flags
Ir Ir 0.33054(4) 0.71298(4) 0.03429(4) 0.0362(2) Uani 1 1 d .
Cl1 Cl 0.5514(3) 0.6996(2) 0.0484(3) 0.0400(7) Uani 1 1 d .
N1 N 0.3584(10) 0.6334(9) -0.1026(9) 0.040(2) Uani 1 1 d .
C2 C 0.3686(13) 0.5782(11) -0.1681(11) 0.041(3) Uani 1 1 d .
C3 C 0.3801(16) 0.5065(14) -0.2506(13) 0.055(4) Uani 1 1 d .
H3A H 0.3139 0.5196 -0.2948 0.083 Uiso 1 1 calc R
H3B H 0.3767 0.4336 -0.2190 0.083 Uiso 1 1 calc R
H3C H 0.4572 0.5186 -0.2929 0.083 Uiso 1 1 calc R
N21 N 0.3533(9) 0.8647(9) -0.0321(10) 0.040(2) Uani 1 1 d .
N22 N 0.3738(11) 0.9038(10) -0.1300(10) 0.047(3) Uani 1 1 d .
N23 N 0.3760(11) 1.0100(10) -0.1259(11) 0.047(3) Uani 1 1 d .
C24 C 0.3572(13) 1.0376(11) -0.0256(13) 0.046(3) Uani 1 1 d .
H24 H 0.3547 1.1060 -0.0027 0.055 Uiso 1 1 calc R
C25 C 0.3428(12) 0.9427(10) 0.0338(11) 0.038(3) Uani 1 1 d .
C26 C 0.3178(11) 0.9052(11) 0.1457(11) 0.040(3) Uani 1 1 d .
C27 C 0.3036(15) 0.9621(14) 0.2282(16) 0.058(4) Uani 1 1 d .
F27 F 0.3185(10) 1.0710(8) 0.2057(9) 0.066(3) Uani 1 1 d .
C28 C 0.2769(16) 0.9225(16) 0.3311(15) 0.062(5) Uani 1 1 d .
H28 H 0.2687 0.9656 0.3871 0.074 Uiso 1 1 calc R
C29 C 0.2635(15) 0.8158(15) 0.3446(12) 0.053(4) Uani 1 1 d .
F29 F 0.2312(12) 0.7721(10) 0.4470(8) 0.076(3) Uani 1 1 d .
C30 C 0.2790(13) 0.7472(14) 0.2670(12) 0.049(3) Uani 1 1 d .
H30 H 0.2715 0.6733 0.2831 0.059 Uiso 1 1 calc R
C31 C 0.3065(12) 0.7925(12) 0.1627(13) 0.044(3) Uani 1 1 d .
C32 C 0.3869(15) 1.0804(13) -0.2236(13) 0.052(4) Uani 1 1 d .
H32A H 0.4549 1.0567 -0.2710 0.063 Uiso 1 1 calc R
H32B H 0.4038 1.1529 -0.2084 0.063 Uiso 1 1 calc R
C33 C 0.2681(15) 1.0798(11) -0.2775(13) 0.048(3) Uani 1 1 d .
C34 C 0.2739(19) 1.0920(15) -0.3863(14) 0.063(4) Uani 1 1 d .
H34 H 0.3504 1.0990 -0.4255 0.075 Uiso 1 1 calc R
C35 C 0.171(2) 1.0941(17) -0.4385(18) 0.075(5) Uani 1 1 d .
H35 H 0.1767 1.1023 -0.5125 0.090 Uiso 1 1 calc R
C36 C 0.0579(19) 1.0838(16) -0.3801(17) 0.069(5) Uani 1 1 d .
H36 H -0.0134 1.0861 -0.4147 0.083 Uiso 1 1 calc R
C37 C 0.0503(17) 1.0707(17) -0.2744(16) 0.066(5) Uani 1 1 d .
H37 H -0.0262 1.0605 -0.2357 0.080 Uiso 1 1 calc R
C38 C 0.1568(15) 1.0721(14) -0.2208(13) 0.054(4) Uani 1 1 d .
H38 H 0.1506 1.0678 -0.1469 0.065 Uiso 1 1 calc R
N41 N 0.2859(11) 0.5691(9) 0.1099(9) 0.041(2) Uani 1 1 d .
N42 N 0.3484(11) 0.4893(9) 0.1466(10) 0.043(3) Uani 1 1 d .
N43 N 0.2717(12) 0.4127(10) 0.1819(10) 0.048(3) Uani 1 1 d .
C44 C 0.1551(15) 0.4411(12) 0.1658(13) 0.051(3) Uani 1 1 d .
H44 H 0.0844 0.4000 0.1828 0.061 Uiso 1 1 calc R
C45 C 0.1639(13) 0.5424(11) 0.1196(11) 0.042(3) Uani 1 1 d U
C46 C 0.0855(13) 0.6259(11) 0.0773(11) 0.043(2) Uani 1 1 d U
C47 C -0.0416(14) 0.6231(13) 0.0786(12) 0.048(3) Uani 1 1 d U
F47 F -0.0973(10) 0.5346(9) 0.1253(9) 0.067(3) Uani 1 1 d U
C48 C -0.1101(14) 0.7055(12) 0.0349(11) 0.046(3) Uani 1 1 d U
H48 H -0.1954 0.7017 0.0382 0.056 Uiso 1 1 calc R
C49 C -0.0481(15) 0.7930(13) -0.0135(13) 0.053(3) Uani 1 1 d U
F49 F -0.1102(10) 0.8754(9) -0.0565(9) 0.073(3) Uani 1 1 d U
C50 C 0.0800(13) 0.8030(11) -0.0167(11) 0.043(2) Uani 1 1 d U
H50 H 0.1213 0.8641 -0.0486 0.052 Uiso 1 1 calc R
C51 C 0.1413(11) 0.7155(7) 0.0311(8) 0.0244(18) Uani 1 1 d U
C52 C 0.3161(16) 0.3078(11) 0.2235(12) 0.050(3) Uani 1 1 d .
H52A H 0.3776 0.2814 0.1718 0.060 Uiso 1 1 calc R
H52B H 0.2483 0.2576 0.2344 0.060 Uiso 1 1 calc R
C53 C 0.3704(14) 0.3129(11) 0.3251(13) 0.047(3) Uani 1 1 d .
C54 C 0.3284(19) 0.3846(15) 0.3993(15) 0.063(4) Uani 1 1 d .
H54 H 0.2647 0.4324 0.3847 0.076 Uiso 1 1 calc R
C55 C 0.380(2) 0.385(2) 0.4915(17) 0.080(6) Uani 1 1 d .
H55 H 0.3502 0.4312 0.5408 0.096 Uiso 1 1 calc R
C56 C 0.475(2) 0.317(2) 0.5134(18) 0.083(6) Uani 1 1 d .
H56 H 0.5108 0.3189 0.5768 0.100 Uiso 1 1 calc R
C57 C 0.518(2) 0.2482(18) 0.4428(18) 0.075(5) Uani 1 1 d .
H57 H 0.5826 0.2020 0.4581 0.090 Uiso 1 1 calc R
C58 C 0.4660(16) 0.2455(14) 0.3484(15) 0.059(4) Uani 1 1 d .
H58 H 0.4962 0.1976 0.3003 0.071 Uiso 1 1 calc R
N101 N -0.051(2) 0.798(2) 0.671(2) 0.112(8) Uani 1 1 d .
C102 C 0.047(2) 0.791(2) 0.6834(19) 0.081(6) Uani 1 1 d .
C103 C 0.173(2) 0.784(2) 0.701(2) 0.083(6) Uani 1 1 d .
H10A H 0.2148 0.7389 0.6516 0.125 Uiso 1 1 calc R
H10B H 0.1804 0.7530 0.7723 0.125 Uiso 1 1 calc R
H10C H 0.2085 0.8540 0.6907 0.125 Uiso 1 1 calc R
N111 N 0.105(3) 1.547(2) -0.392(2) 0.129(10) Uani 1 1 d .
C112 C 0.076(2) 1.462(2) -0.390(2) 0.087(6) Uani 1 1 d .
C113 C 0.041(3) 1.351(3) -0.378(3) 0.118(10) Uani 1 1 d .
H11A H 0.1027 1.3087 -0.3437 0.178 Uiso 1 1 calc R
H11B H 0.0339 1.3268 -0.4468 0.178 Uiso 1 1 calc R
H11C H -0.0365 1.3424 -0.3356 0.178 Uiso 1 1 calc R

loop_
_atom_site_aniso_label
_atom_site_aniso_U_11
_atom_site_aniso_U_22
_atom_site_aniso_U_33
_atom_site_aniso_U_23
_atom_site_aniso_U_13
_atom_site_aniso_U_12
Ir 0.0351(3) 0.0296(3) 0.0443(3) -0.0075(2) -0.0022(2) 0.00253(19)
Cl1 0.0391(15) 0.0302(14) 0.0521(18) -0.0120(12) -0.0035(13) 0.0024(11)
N1 0.040(6) 0.034(6) 0.046(6) -0.006(5) -0.001(5) 0.000(4)
C2 0.044(7) 0.035(7) 0.046(7) -0.007(6) -0.008(6) 0.002(5)
C3 0.063(10) 0.054(9) 0.052(9) -0.027(7) -0.001(7) -0.002(7)
N21 0.026(5) 0.039(6) 0.054(7) -0.003(5) -0.005(4) 0.005(4)
N22 0.043(6) 0.051(7) 0.048(7) -0.012(5) -0.009(5) 0.005(5)
N23 0.042(6) 0.034(6) 0.063(8) 0.006(5) -0.006(5) 0.001(5)
C24 0.040(7) 0.032(7) 0.066(9) -0.007(6) -0.006(6) 0.007(5)
C25 0.037(6) 0.028(6) 0.049(7) -0.006(5) -0.005(5) 0.003(5)
C26 0.031(6) 0.038(7) 0.049(7) -0.005(5) -0.003(5) 0.003(5)
C27 0.045(8) 0.054(9) 0.081(12) -0.031(8) -0.004(8) -0.007(7)
F27 0.074(6) 0.043(5) 0.087(7) -0.027(5) -0.012(5) 0.003(4)
C28 0.056(9) 0.074(12) 0.062(10) -0.031(9) -0.017(8) 0.025(8)
C29 0.054(9) 0.068(10) 0.035(7) 0.001(6) -0.006(6) 0.006(7)
F29 0.094(8) 0.093(8) 0.041(5) -0.010(5) -0.008(5) -0.005(6)
C30 0.041(7) 0.057(9) 0.050(8) -0.010(7) -0.003(6) -0.001(6)
C31 0.033(6) 0.044(7) 0.058(8) -0.019(6) -0.003(6) 0.004(5)
C32 0.047(8) 0.048(8) 0.061(9) 0.011(7) -0.017(7) -0.001(6)
C33 0.062(9) 0.023(6) 0.060(9) -0.002(6) -0.011(7) 0.002(6)
C34 0.073(11) 0.056(10) 0.055(9) 0.008(7) -0.001(8) 0.010(8)
C35 0.087(14) 0.067(12) 0.073(12) -0.018(10) -0.009(10) 0.027(11)
C36 0.067(11) 0.070(12) 0.075(12) -0.014(9) -0.030(10) 0.008(9)
C37 0.052(9) 0.079(13) 0.074(12) -0.023(10) -0.020(8) 0.006(8)
C38 0.052(9) 0.058(10) 0.053(9) 0.002(7) -0.017(7) 0.008(7)
N41 0.042(6) 0.038(6) 0.043(6) -0.004(5) -0.001(5) -0.001(5)
N42 0.046(6) 0.039(6) 0.045(6) -0.007(5) -0.005(5) 0.005(5)
N43 0.053(7) 0.041(7) 0.051(7) -0.004(5) -0.006(6) -0.008(5)
C44 0.053(8) 0.041(8) 0.060(9) -0.014(6) 0.002(7) -0.005(6)
C45 0.042(4) 0.040(4) 0.044(4) -0.005(4) -0.003(4) -0.002(4)
C46 0.045(4) 0.039(4) 0.044(4) -0.006(3) -0.005(3) 0.000(3)
C47 0.047(4) 0.047(4) 0.051(4) -0.005(3) -0.001(3) -0.003(3)
F47 0.059(4) 0.066(4) 0.075(4) 0.006(4) -0.007(3) -0.012(3)
C48 0.053(4) 0.045(4) 0.042(4) -0.007(3) -0.004(3) -0.002(4)
C49 0.053(4) 0.053(4) 0.055(4) -0.005(4) -0.007(4) 0.004(4)
F49 0.062(4) 0.074(4) 0.081(5) -0.002(4) -0.011(4) 0.015(4)
C50 0.045(4) 0.039(4) 0.045(4) -0.005(3) -0.004(3) 0.005(3)
C51 0.043(4) 0.012(3) 0.019(3) -0.007(3) -0.004(3) 0.006(3)
C52 0.065(9) 0.033(7) 0.051(8) -0.008(6) 0.005(7) -0.004(6)
C53 0.051(8) 0.032(7) 0.057(8) -0.004(6) 0.002(6) -0.002(6)
C54 0.073(11) 0.055(10) 0.062(10) -0.018(8) -0.002(8) 0.014(8)
C55 0.088(15) 0.091(16) 0.064(12) -0.028(11) 0.001(10) 0.008(12)
C56 0.076(14) 0.111(19) 0.063(12) -0.007(12) -0.011(10) -0.017(13)
C57 0.076(13) 0.070(13) 0.076(13) 0.009(10) -0.010(10) 0.004(10)
C58 0.056(9) 0.052(9) 0.066(10) -0.003(8) 0.006(8) 0.003(7)
N101 0.071(13) 0.111(18) 0.15(2) 0.029(15) -0.013(13) -0.017(12)
C102 0.076(14) 0.086(15) 0.074(13) 0.008(11) 0.010(11) -0.016(11)
C103 0.068(12) 0.095(17) 0.091(16) -0.029(13) -0.010(11) 0.008(11)
N111 0.18(3) 0.075(15) 0.14(2) -0.014(14) -0.05(2) -0.020(17)
C112 0.090(16) 0.073(15) 0.097(17) -0.007(12) -0.009(13) 0.010(12)
C113 0.10(2) 0.11(2) 0.15(3) -0.02(2) -0.004(19) -0.016(17)

loop_
_atom_type_symbol
_atom_type_description
_atom_type_scat_dispersion_real
_atom_type_scat_dispersion_imag
_atom_type_scat_source
C C 0.0033 0.0016 'International Tables Vol C Tables 4.2.6.8 and 6.1.1.4'
H H 0.0000 0.0000 'International Tables Vol C Tables 4.2.6.8 and 6.1.1.4'
N N 0.0061 0.0033 'International Tables Vol C Tables 4.2.6.8 and 6.1.1.4'
F F 0.0171 0.0103 'International Tables Vol C Tables 4.2.6.8 and 6.1.1.4'
Cl Cl 0.1484 0.1585 'International Tables Vol C Tables 4.2.6.8 and 6.1.1.4'
Ir Ir -1.4442 7.9887 'International Tables Vol C Tables 4.2.6.8 and 6.1.1.4'

loop_
_geom_angle_atom_site_label_1
_geom_angle_atom_site_label_2
_geom_angle_atom_site_label_3
_geom_angle
C31 Ir N41 95.7(6)
C31 Ir N21 79.5(6)
N41 Ir N21 172.1(4)
C31 Ir C51 88.0(5)
N41 Ir C51 79.0(4)
N21 Ir C51 94.5(4)
C31 Ir N1 178.4(5)
N41 Ir N1 85.9(5)
N21 Ir N1 99.0(5)
C51 Ir N1 92.7(4)
C31 Ir Cl1 91.1(4)
N41 Ir Cl1 97.1(3)
N21 Ir Cl1 89.4(3)
C51 Ir Cl1 175.9(3)
N1 Ir Cl1 88.3(3)
C2 N1 Ir 170.6(12)
N1 C2 C3 179.0(17)
C2 C3 H3A 109.5
C2 C3 H3B 109.5
H3A C3 H3B 109.5
C2 C3 H3C 109.5
H3A C3 H3C 109.5
H3B C3 H3C 109.5
N22 N21 C25 111.4(12)
N22 N21 Ir 131.6(10)
C25 N21 Ir 117.0(10)
N21 N22 N23 104.6(12)
N22 N23 C24 112.4(12)
N22 N23 C32 119.5(14)
C24 N23 C32 127.9(13)
C25 C24 N23 103.7(12)
C25 C24 H24 128.2
N23 C24 H24 128.2
N21 C25 C24 108.0(13)
N21 C25 C26 114.8(11)
C24 C25 C26 137.2(13)
C27 C26 C31 119.1(15)
C27 C26 C25 128.6(14)
C31 C26 C25 112.3(12)
C26 C27 C28 125.9(17)
C26 C27 F27 115.8(17)
C28 C27 F27 118.4(15)
C29 C28 C27 113.8(15)
C29 C28 H28 123.1
C27 C28 H28 123.1
C28 C29 C30 126.4(15)
C28 C29 F29 116.1(15)
C30 C29 F29 117.5(15)
C29 C30 C31 117.2(15)
C29 C30 H30 121.4
C31 C30 H30 121.4
C30 C31 C26 117.6(13)
C30 C31 Ir 126.0(11)
C26 C31 Ir 116.4(11)
N23 C32 C33 110.2(12)
N23 C32 H32A 109.6
C33 C32 H32A 109.6
N23 C32 H32B 109.6
C33 C32 H32B 109.6
H32A C32 H32B 108.1
C38 C33 C34 119.0(16)
C38 C33 C32 121.7(15)
C34 C33 C32 119.2(16)
C35 C34 C33 121.8(19)
C35 C34 H34 119.1
C33 C34 H34 119.1
C34 C35 C36 119(2)
C34 C35 H35 120.6
C36 C35 H35 120.6
C37 C36 C35 120.3(18)
C37 C36 H36 119.8
C35 C36 H36 119.8
C36 C37 C38 120.5(19)
C36 C37 H37 119.7
C38 C37 H37 119.7
C33 C38 C37 119.4(17)
C33 C38 H38 120.3
C37 C38 H38 120.3
N42 N41 C45 109.4(11)
N42 N41 Ir 133.8(10)
C45 N41 Ir 116.6(10)
N41 N42 N43 107.6(12)
N42 N43 C44 111.7(12)
N42 N43 C52 120.7(13)
C44 N43 C52 127.4(13)
C45 C44 N43 104.3(13)
C45 C44 H44 127.9
N43 C44 H44 127.9
C44 C45 N41 107.1(13)
C44 C45 C46 139.0(14)
N41 C45 C46 114.0(12)
C51 C46 C47 116.7(13)
C51 C46 C45 116.4(12)
C47 C46 C45 126.9(13)
F47 C47 C48 119.7(14)
F47 C47 C46 116.8(14)
C48 C47 C46 123.5(14)
C49 C48 C47 117.1(15)
C49 C48 H48 121.4
C47 C48 H48 121.4
F49 C49 C48 119.5(15)
F49 C49 C50 117.4(14)
C48 C49 C50 123.0(15)
C51 C50 C49 115.5(13)
C51 C50 H50 122.2
C49 C50 H50 122.2
C46 C51 C50 124.1(12)
C46 C51 Ir 114.0(9)
C50 C51 Ir 121.9(9)
N43 C52 C53 111.8(12)
N43 C52 H52A 109.3
C53 C52 H52A 109.3
N43 C52 H52B 109.3
C53 C52 H52B 109.3
H52A C52 H52B 107.9
C58 C53 C54 118.1(16)
C58 C53 C52 119.1(15)
C54 C53 C52 122.8(15)
C55 C54 C53 120.3(19)
C55 C54 H54 119.9
C53 C54 H54 119.9
C54 C55 C56 121(2)
C54 C55 H55 119.5
C56 C55 H55 119.5
C57 C56 C55 120(2)
C57 C56 H56 120.1
C55 C56 H56 120.1
C56 C57 C58 121(2)
C56 C57 H57 119.7
C58 C57 H57 119.7
C53 C58 C57 120.2(18)
C53 C58 H58 119.9
C57 C58 H58 119.9
N101 C102 C103 179(3)
C102 C103 H10A 109.5
C102 C103 H10B 109.5
H10A C103 H10B 109.5
C102 C103 H10C 109.5
H10A C103 H10C 109.5
H10B C103 H10C 109.5
N111 C112 C113 175(3)
C112 C113 H11A 109.5
C112 C113 H11B 109.5
H11A C113 H11B 109.5
C112 C113 H11C 109.5
H11A C113 H11C 109.5
H11B C113 H11C 109.5

loop_
_geom_bond_atom_site_label_1
_geom_bond_atom_site_label_2
_geom_bond_distance
Ir C31 2.007(14)
Ir N41 2.020(12)
Ir N21 2.029(12)
Ir C51 2.093(12)
Ir N1 2.103(12)
Ir Cl1 2.464(3)
N1 C2 1.140(18)
C2 C3 1.455(19)
C3 H3A 0.9700
C3 H3B 0.9700
C3 H3C 0.9700
N21 N22 1.303(18)
N21 C25 1.358(17)
N22 N23 1.351(18)
N23 C24 1.36(2)
N23 C32 1.460(19)
C24 C25 1.36(2)
C24 H24 0.9400
C25 C26 1.468(19)
C26 C27 1.33(2)
C26 C31 1.43(2)
C27 C28 1.37(3)
C27 F27 1.39(2)
C28 C29 1.35(3)
C28 H28 0.9400
C29 C30 1.38(2)
C29 F29 1.389(18)
C30 C31 1.41(2)
C30 H30 0.9400
C32 C33 1.54(2)
C32 H32A 0.9800
C32 H32B 0.9800
C33 C38 1.37(2)
C33 C34 1.38(2)
C34 C35 1.37(3)
C34 H34 0.9400
C35 C36 1.39(3)
C35 H35 0.9400
C36 C37 1.34(3)
C36 H36 0.9400
C37 C38 1.42(2)
C37 H37 0.9400
C38 H38 0.9400
N41 N42 1.289(17)
N41 C45 1.384(18)
N42 N43 1.313(17)
N43 C44 1.36(2)
N43 C52 1.48(2)
C44 C45 1.36(2)
C44 H44 0.9400
C45 C46 1.45(2)
C46 C51 1.354(18)
C46 C47 1.40(2)
C47 F47 1.344(18)
C47 C48 1.38(2)
C48 C49 1.37(2)
C48 H48 0.9400
C49 F49 1.341(19)
C49 C50 1.42(2)
C50 C51 1.408(17)
C50 H50 0.9400
C52 C53 1.49(2)
C52 H52A 0.9800
C52 H52B 0.9800
C53 C58 1.38(2)
C53 C54 1.42(2)
C54 C55 1.36(3)
C54 H54 0.9400
C55 C56 1.37(3)
C55 H55 0.9400
C56 C57 1.37(3)
C56 H56 0.9400
C57 C58 1.39(3)
C57 H57 0.9400
C58 H58 0.9400
N101 C102 1.11(3)
C102 C103 1.43(3)
C103 H10A 0.9700
C103 H10B 0.9700
C103 H10C 0.9700
N111 C112 1.12(3)
C112 C113 1.46(4)
C113 H11A 0.9700
C113 H11B 0.9700
C113 H11C 0.9700

loop_
_geom_torsion_atom_site_label_1
_geom_torsion_atom_site_label_2
_geom_torsion_atom_site_label_3
_geom_torsion_atom_site_label_4
_geom_torsion
C31 Ir N1 C2 168(15)
N41 Ir N1 C2 1(7)
N21 Ir N1 C2 -172(7)
C51 Ir N1 C2 -77(7)
Cl1 Ir N1 C2 99(7)
Ir N1 C2 C3 26(100)
C31 Ir N21 N22 -178.0(12)
N41 Ir N21 N22 -125(3)
C51 Ir N21 N22 -90.9(12)
N1 Ir N21 N22 2.6(12)
Cl1 Ir N21 N22 90.7(11)
C31 Ir N21 C25 0.0(9)
N41 Ir N21 C25 53(4)
C51 Ir N21 C25 87.1(9)
N1 Ir N21 C25 -179.5(9)
Cl1 Ir N21 C25 -91.3(9)
C25 N21 N22 N23 -0.2(14)
Ir N21 N22 N23 177.8(9)
N21 N22 N23 C24 0.2(15)
N21 N22 N23 C32 -174.8(12)
N22 N23 C24 C25 -0.1(16)
C32 N23 C24 C25 174.4(13)
N22 N21 C25 C24 0.2(15)
Ir N21 C25 C24 -178.2(9)
N22 N21 C25 C26 179.2(11)
Ir N21 C25 C26 0.8(14)
N23 C24 C25 N21 -0.1(15)
N23 C24 C25 C26 -178.7(15)
N21 C25 C26 C27 179.6(14)
C24 C25 C26 C27 -2(3)
N21 C25 C26 C31 -1.4(16)
C24 C25 C26 C31 177.2(16)
C31 C26 C27 C28 -1(2)
C25 C26 C27 C28 178.0(15)
C31 C26 C27 F27 178.7(12)
C25 C26 C27 F27 -2(2)
C26 C27 C28 C29 -1(3)
F27 C27 C28 C29 179.7(14)
C27 C28 C29 C30 3(3)
C27 C28 C29 F29 -177.3(15)
C28 C29 C30 C31 -3(3)
F29 C29 C30 C31 177.3(13)
C29 C30 C31 C26 1(2)
C29 C30 C31 Ir -178.8(11)
C27 C26 C31 C30 1(2)
C25 C26 C31 C30 -178.3(12)
C27 C26 C31 Ir -179.5(11)
C25 C26 C31 Ir 1.4(15)
N41 Ir C31 C30 5.2(13)
N21 Ir C31 C30 178.9(13)
C51 Ir C31 C30 84.0(13)
N1 Ir C31 C30 -161(16)
Cl1 Ir C31 C30 -92.0(12)
N41 Ir C31 C26 -174.4(10)
N21 Ir C31 C26 -0.8(10)
C51 Ir C31 C26 -95.7(10)
N1 Ir C31 C26 19(18)
Cl1 Ir C31 C26 88.4(10)
N22 N23 C32 C33 70.7(18)
C24 N23 C32 C33 -103.3(17)
N23 C32 C33 C38 36(2)
N23 C32 C33 C34 -147.1(15)
C38 C33 C34 C35 -1(3)
C32 C33 C34 C35 -178.8(17)
C33 C34 C35 C36 0(3)
C34 C35 C36 C37 -1(3)
C35 C36 C37 C38 3(3)
C34 C33 C38 C37 4(3)
C32 C33 C38 C37 -179.3(15)
C36 C37 C38 C33 -4(3)
C31 Ir N41 N42 -97.6(13)
N21 Ir N41 N42 -150(3)
C51 Ir N41 N42 175.6(14)
N1 Ir N41 N42 82.0(13)
Cl1 Ir N41 N42 -5.7(13)
C31 Ir N41 C45 88.5(11)
N21 Ir N41 C45 36(4)
C51 Ir N41 C45 1.7(10)
N1 Ir N41 C45 -91.9(10)
Cl1 Ir N41 C45 -179.6(10)
C45 N41 N42 N43 -1.4(16)
Ir N41 N42 N43 -175.6(10)
N41 N42 N43 C44 1.6(17)
N41 N42 N43 C52 176.4(12)
N42 N43 C44 C45 -1.2(17)
C52 N43 C44 C45 -175.6(14)
N43 C44 C45 N41 0.4(16)
N43 C44 C45 C46 178.5(17)
N42 N41 C45 C44 0.6(16)
Ir N41 C45 C44 175.9(10)
N42 N41 C45 C46 -178.1(12)
Ir N41 C45 C46 -2.8(16)
C44 C45 C46 C51 -175.6(17)
N41 C45 C46 C51 2.5(19)
C44 C45 C46 C47 4(3)
N41 C45 C46 C47 -178.0(14)
C51 C46 C47 F47 -179.4(12)
C45 C46 C47 F47 1(2)
C51 C46 C47 C48 1(2)
C45 C46 C47 C48 -178.9(14)
F47 C47 C48 C49 -178.7(14)
C46 C47 C48 C49 1(2)
C47 C48 C49 F49 -179.5(14)
C47 C48 C49 C50 -2(2)
F49 C49 C50 C51 178.8(13)
C48 C49 C50 C51 2(2)
C47 C46 C51 C50 -1(2)
C45 C46 C51 C50 178.1(12)
C47 C46 C51 Ir 179.4(10)
C45 C46 C51 Ir -1.1(15)
C49 C50 C51 C46 0(2)
C49 C50 C51 Ir 179.5(10)
C31 Ir C51 C46 -96.6(10)
N41 Ir C51 C46 -0.3(9)
N21 Ir C51 C46 -175.8(9)
N1 Ir C51 C46 84.9(9)
Cl1 Ir C51 C46 -19(4)
C31 Ir C51 C50 84.2(10)
N41 Ir C51 C50 -179.5(10)
N21 Ir C51 C50 5.0(10)
N1 Ir C51 C50 -94.3(10)
Cl1 Ir C51 C50 162(3)
N42 N43 C52 C53 68.8(18)
C44 N43 C52 C53 -117.3(17)
N43 C52 C53 C58 -147.5(14)
N43 C52 C53 C54 32(2)
C58 C53 C54 C55 -1(3)
C52 C53 C54 C55 178.9(18)
C53 C54 C55 C56 2(3)
C54 C55 C56 C57 -1(4)
C55 C56 C57 C58 0(4)
C54 C53 C58 C57 1(3)
C52 C53 C58 C57 -179.6(16)
C56 C57 C58 C53 0(3)
